data_1501658
loop_
_publ_author_name
'Ye, Zhenjun'
'Xia, Shuang'
'Shao, Xusheng'
'Cheng, Jiagao'
'Xu, Xiaoyong'
'Xu, Zhiping'
'Li, Zhong'
'Qian, Xuhong'

_publ_section_title
;
 Design, synthesis, crystal structure analysis, and insecticidal
 evaluation of phenylazoneonicotinoids.
;
_journal_issue 19
_journal_name_full 'Journal of agricultural and food chemistry'
_journal_page_first 10615
_journal_page_last 10623
_journal_paper_doi 10.1021/jf2029708
_journal_volume 59
_journal_year 2011
_chemical_formula_sum 'C16 H13 Cl3 N6 O2'
_chemical_formula_weight 427.67
_chemical_name_systematic
; 
 ? 
;
_space_group_IT_number 14
_symmetry_cell_setting monoclinic
_symmetry_space_group_name_Hall '-P 2ybc'
_symmetry_space_group_name_H-M 'P 1 21/c 1'
_atom_sites_solution_hydrogens geom
_atom_sites_solution_primary direct
_atom_sites_solution_secondary difmap
_audit_creation_method SHELXL-97
_cell_angle_alpha 90.00
_cell_angle_beta 104.256(2)
_cell_angle_gamma 90.00
_cell_formula_units_Z 4
_cell_length_a 16.4438(17)
_cell_length_b 10.2569(11)
_cell_length_c 11.1264(12)
_cell_measurement_reflns_used 3227
_cell_measurement_temperature 293(2)
_cell_measurement_theta_max 52.032
_cell_measurement_theta_min 4.723
_cell_volume 1818.8(3)
_computing_cell_refinement 'Bruker SMART'
_computing_data_collection 'Bruker SMART'
_computing_data_reduction 'Bruker SHELXTL'
_computing_molecular_graphics 'Bruker SHELXTL'
_computing_publication_material 'Bruker SHELXTL'
_computing_structure_refinement 'SHELXL-97 (Sheldrick, 1997)'
_computing_structure_solution 'SHELXS-97 (Sheldrick, 1990)'
_diffrn_ambient_temperature 293(2)
_diffrn_measured_fraction_theta_full 0.998
_diffrn_measured_fraction_theta_max 0.998
_diffrn_measurement_device_type 'CCD area detector'
_diffrn_measurement_method 'phi and omega scans'
_diffrn_radiation_monochromator graphite
_diffrn_radiation_source 'fine-focus sealed tube'
_diffrn_radiation_type MoK\a
_diffrn_radiation_wavelength 0.71073
_diffrn_reflns_av_R_equivalents 0.0935
_diffrn_reflns_av_sigmaI/netI 0.0677
_diffrn_reflns_limit_h_max 20
_diffrn_reflns_limit_h_min -20
_diffrn_reflns_limit_k_max 12
_diffrn_reflns_limit_k_min -12
_diffrn_reflns_limit_l_max 13
_diffrn_reflns_limit_l_min -11
_diffrn_reflns_number 9712
_diffrn_reflns_theta_full 26.00
_diffrn_reflns_theta_max 26.00
_diffrn_reflns_theta_min 2.36
_exptl_absorpt_coefficient_mu 0.530
_exptl_absorpt_correction_T_max 1.00000
_exptl_absorpt_correction_T_min 0.61673
_exptl_absorpt_correction_type empirical
_exptl_absorpt_process_details sadabs
_exptl_crystal_colour red
_exptl_crystal_density_diffrn 1.562
_exptl_crystal_density_method 'not measured'
_exptl_crystal_description prismatic
_exptl_crystal_F_000 872
_exptl_crystal_size_max 0.369
_exptl_crystal_size_mid 0.317
_exptl_crystal_size_min 0.223
_refine_diff_density_max 0.334
_refine_diff_density_min -0.360
_refine_diff_density_rms 0.059
_refine_ls_extinction_coef 0.0022(4)
_refine_ls_extinction_expression Fc^*^=kFc[1+0.001xFc^2^\l^3^/sin(2\q)]^-1/4^
_refine_ls_extinction_method SHELXL
_refine_ls_goodness_of_fit_ref 0.985
_refine_ls_hydrogen_treatment mixed
_refine_ls_matrix_type full
_refine_ls_number_parameters 249
_refine_ls_number_reflns 3565
_refine_ls_number_restraints 1
_refine_ls_restrained_S_all 0.985
_refine_ls_R_factor_all 0.0659
_refine_ls_R_factor_gt 0.0510
_refine_ls_shift/su_max 0.000
_refine_ls_shift/su_mean 0.000
_refine_ls_structure_factor_coef Fsqd
_refine_ls_weighting_details 'calc w=1/[\s^2^(Fo^2^)+(0.0824P)^2^+0.0000P] where P=(Fo^2^+2Fc^2^)/3'
_refine_ls_weighting_scheme calc
_refine_ls_wR_factor_gt 0.1347
_refine_ls_wR_factor_ref 0.1448
_reflns_number_gt 2641
_reflns_number_total 3565
_reflns_threshold_expression >2sigma(I)
_cod_data_source_file jf2029708_si_001.cif
_cod_data_source_block cd29554
_cod_depositor_comments
;
The following automatic conversions were performed:

'_symmetry_cell_setting' value 'Monoclinic' changed to 'monoclinic'
according to /home/saulius/struct/CIF-dictionaries/cif_core.dic
dictionary named 'cif_core.dic' version 2.4.1 from 2010-06-29.

Automatic conversion script
Id: cif_fix_values 1715 2011-07-08 13:25:40Z adriana 
;
_cod_original_sg_symbol_H-M P2(1)/c
_cod_database_code 1501658

loop_
_symmetry_equiv_pos_as_xyz
'x, y, z'
'-x, y+1/2, -z+1/2'
'-x, -y, -z'
'x, -y-1/2, z-1/2'

loop_
_atom_site_label
_atom_site_type_symbol
_atom_site_fract_x
_atom_site_fract_y
_atom_site_fract_z
_atom_site_U_iso_or_equiv
_atom_site_adp_type
_atom_site_occupancy
_atom_site_symmetry_multiplicity
_atom_site_calc_flag
_atom_site_refinement_flags
Cl1 Cl 0.14786(4) 0.55701(8) 0.90452(7) 0.0773(3) Uani 1 1 d .
Cl2 Cl 0.32190(5) 0.21654(7) 0.69176(7) 0.0733(3) Uani 1 1 d .
Cl3 Cl 0.43565(6) 0.80539(10) 0.84435(10) 0.1090(4) Uani 1 1 d .
N1 N 0.16225(12) 0.3518(2) 0.71995(18) 0.0539(5) Uani 1 1 d .
N2 N 0.16123(12) 0.38948(17) 0.61126(17) 0.0447(5) Uani 1 1 d .
N3 N 0.02074(13) 0.30270(19) 0.51875(19) 0.0510(5) Uani 1 1 d .
N4 N 0.16616(13) 0.4967(2) 0.38278(18) 0.0547(5) Uani 1 1 d .
N5 N 0.03114(14) 0.4739(2) 0.31313(19) 0.0546(5) Uani 1 1 d D
N6 N 0.30233(13) 0.7254(2) 0.6832(2) 0.0623(6) Uani 1 1 d .
O1 O 0.02342(13) 0.2278(2) 0.60556(18) 0.0750(6) Uani 1 1 d .
O2 O -0.04547(11) 0.31897(18) 0.43638(17) 0.0625(5) Uani 1 1 d .
C1 C 0.09422(14) 0.3718(2) 0.5138(2) 0.0458(5) Uani 1 1 d .
C2 C 0.09655(15) 0.4437(2) 0.4038(2) 0.0464(5) Uani 1 1 d .
C3 C 0.05280(18) 0.5577(3) 0.2205(2) 0.0658(7) Uani 1 1 d .
H3A H 0.0271 0.6430 0.2192 0.079 Uiso 1 1 calc R
H3B H 0.0357 0.5193 0.1384 0.079 Uiso 1 1 calc R
C4 C 0.1465(2) 0.5660(3) 0.2638(3) 0.0798(9) Uani 1 1 d .
H4A H 0.1731 0.5243 0.2052 0.096 Uiso 1 1 calc R
H4B H 0.1648 0.6560 0.2745 0.096 Uiso 1 1 calc R
C5 C 0.25252(16) 0.4603(3) 0.4393(2) 0.0578(6) Uani 1 1 d .
H5A H 0.2829 0.4568 0.3750 0.069 Uiso 1 1 calc R
H5B H 0.2529 0.3732 0.4735 0.069 Uiso 1 1 calc R
C6 C 0.29873(14) 0.5498(2) 0.5403(2) 0.0484(6) Uani 1 1 d .
C7 C 0.26131(14) 0.6478(2) 0.5913(2) 0.0550(6) Uani 1 1 d .
H7 H 0.2040 0.6611 0.5602 0.066 Uiso 1 1 calc R
C8 C 0.38322(16) 0.7037(3) 0.7247(3) 0.0606(7) Uani 1 1 d .
C9 C 0.42765(16) 0.6106(3) 0.6810(3) 0.0666(7) Uani 1 1 d .
H9 H 0.4851 0.6006 0.7133 0.080 Uiso 1 1 calc R
C10 C 0.38457(16) 0.5330(3) 0.5884(3) 0.0625(7) Uani 1 1 d .
H10 H 0.4127 0.4679 0.5567 0.075 Uiso 1 1 calc R
C11 C 0.23956(14) 0.3887(2) 0.8046(2) 0.0472(5) Uani 1 1 d .
C12 C 0.24005(15) 0.4780(2) 0.8984(2) 0.0511(6) Uani 1 1 d .
C13 C 0.31239(16) 0.5102(3) 0.9857(2) 0.0592(7) Uani 1 1 d .
H13 H 0.3110 0.5716 1.0467 0.071 Uiso 1 1 calc R
C14 C 0.38649(17) 0.4510(3) 0.9818(3) 0.0660(7) Uani 1 1 d .
H14 H 0.4354 0.4717 1.0411 0.079 Uiso 1 1 calc R
C15 C 0.38903(17) 0.3623(3) 0.8918(3) 0.0649(7) Uani 1 1 d .
H15 H 0.4395 0.3226 0.8896 0.078 Uiso 1 1 calc R
C16 C 0.31672(16) 0.3315(2) 0.8041(2) 0.0551(6) Uani 1 1 d .
H5 H -0.0120(14) 0.442(3) 0.321(3) 0.074(10) Uiso 1 1 d D

loop_
_atom_site_aniso_label
_atom_site_aniso_U_11
_atom_site_aniso_U_22
_atom_site_aniso_U_33
_atom_site_aniso_U_23
_atom_site_aniso_U_13
_atom_site_aniso_U_12
Cl1 0.0559(4) 0.1011(6) 0.0680(5) -0.0226(4) 0.0021(3) 0.0154(4)
Cl2 0.0797(5) 0.0769(5) 0.0669(5) -0.0052(3) 0.0250(4) 0.0147(4)
Cl3 0.0827(6) 0.1184(8) 0.1077(8) -0.0407(6) -0.0114(5) -0.0221(5)
N1 0.0506(12) 0.0670(13) 0.0422(11) -0.0026(9) 0.0077(9) -0.0082(10)
N2 0.0471(11) 0.0456(10) 0.0403(10) -0.0024(8) 0.0086(8) -0.0022(8)
N3 0.0528(12) 0.0501(11) 0.0485(11) -0.0053(9) 0.0095(10) -0.0098(9)
N4 0.0496(11) 0.0681(13) 0.0444(11) 0.0011(9) 0.0078(9) -0.0108(10)
N5 0.0513(12) 0.0637(13) 0.0443(11) 0.0003(9) 0.0034(10) -0.0107(10)
N6 0.0482(12) 0.0609(13) 0.0746(15) -0.0086(11) 0.0086(11) -0.0052(10)
O1 0.0752(13) 0.0779(13) 0.0661(12) 0.0145(10) 0.0064(10) -0.0286(10)
O2 0.0477(10) 0.0753(12) 0.0610(11) -0.0048(9) 0.0065(9) -0.0117(8)
C1 0.0445(12) 0.0463(12) 0.0445(12) -0.0070(10) 0.0073(10) -0.0086(10)
C2 0.0517(13) 0.0446(12) 0.0407(12) -0.0085(10) 0.0071(10) -0.0072(10)
C3 0.0726(18) 0.0699(17) 0.0486(14) 0.0085(12) 0.0027(13) -0.0099(14)
C4 0.075(2) 0.101(2) 0.0599(17) 0.0215(16) 0.0099(15) -0.0214(17)
C5 0.0530(14) 0.0689(16) 0.0545(14) -0.0058(12) 0.0185(12) -0.0009(12)
C6 0.0396(12) 0.0589(14) 0.0475(13) 0.0070(11) 0.0121(10) -0.0036(10)
C7 0.0381(12) 0.0578(14) 0.0657(16) 0.0007(12) 0.0063(11) -0.0042(11)
C8 0.0498(15) 0.0657(16) 0.0601(16) 0.0024(13) 0.0017(12) -0.0106(12)
C9 0.0376(13) 0.088(2) 0.0686(17) 0.0054(15) 0.0028(12) -0.0028(13)
C10 0.0471(14) 0.0779(18) 0.0640(16) 0.0032(14) 0.0168(13) 0.0077(13)
C11 0.0463(13) 0.0561(14) 0.0388(12) 0.0050(10) 0.0096(10) -0.0048(11)
C12 0.0446(13) 0.0590(14) 0.0465(13) 0.0019(11) 0.0054(10) 0.0024(11)
C13 0.0566(15) 0.0681(16) 0.0484(14) -0.0036(12) 0.0044(12) -0.0052(13)
C14 0.0474(14) 0.090(2) 0.0544(15) 0.0058(14) 0.0008(12) -0.0081(14)
C15 0.0461(14) 0.087(2) 0.0611(16) 0.0085(15) 0.0126(12) 0.0040(13)
C16 0.0574(15) 0.0606(15) 0.0490(13) 0.0037(11) 0.0162(12) 0.0003(12)

loop_
_atom_type_symbol
_atom_type_description
_atom_type_scat_dispersion_real
_atom_type_scat_dispersion_imag
_atom_type_scat_source
C C 0.0033 0.0016 'International Tables Vol C Tables 4.2.6.8 and 6.1.1.4'
H H 0.0000 0.0000 'International Tables Vol C Tables 4.2.6.8 and 6.1.1.4'
N N 0.0061 0.0033 'International Tables Vol C Tables 4.2.6.8 and 6.1.1.4'
O O 0.0106 0.0060 'International Tables Vol C Tables 4.2.6.8 and 6.1.1.4'
Cl Cl 0.1484 0.1585 'International Tables Vol C Tables 4.2.6.8 and 6.1.1.4'

loop_
_geom_angle_atom_site_label_1
_geom_angle_atom_site_label_2
_geom_angle_atom_site_label_3
_geom_angle
N2 N1 C11 110.38(19)
N1 N2 C1 122.7(2)
O1 N3 O2 121.1(2)
O1 N3 C1 118.65(19)
O2 N3 C1 120.21(19)
C2 N4 C5 127.4(2)
C2 N4 C4 110.3(2)
C5 N4 C4 119.3(2)
C2 N5 C3 112.7(2)
C2 N5 H5 113(2)
C3 N5 H5 134(2)
C8 N6 C7 116.3(2)
N2 C1 N3 124.8(2)
N2 C1 C2 115.21(19)
N3 C1 C2 119.52(19)
N5 C2 N4 110.1(2)
N5 C2 C1 125.7(2)
N4 C2 C1 124.0(2)
N5 C3 C4 102.6(2)
N5 C3 H3A 111.3
C4 C3 H3A 111.3
N5 C3 H3B 111.3
C4 C3 H3B 111.3
H3A C3 H3B 109.2
N4 C4 C3 104.1(2)
N4 C4 H4A 110.9
C3 C4 H4A 110.9
N4 C4 H4B 110.9
C3 C4 H4B 110.9
H4A C4 H4B 109.0
N4 C5 C6 115.3(2)
N4 C5 H5A 108.5
C6 C5 H5A 108.5
N4 C5 H5B 108.5
C6 C5 H5B 108.5
H5A C5 H5B 107.5
C7 C6 C10 116.6(2)
C7 C6 C5 124.1(2)
C10 C6 C5 119.3(2)
N6 C7 C6 123.9(2)
N6 C7 H7 118.0
C6 C7 H7 118.0
N6 C8 C9 125.3(2)
N6 C8 Cl3 115.8(2)
C9 C8 Cl3 119.0(2)
C10 C9 C8 117.2(2)
C10 C9 H9 121.4
C8 C9 H9 121.4
C9 C10 C6 120.7(3)
C9 C10 H10 119.7
C6 C10 H10 119.7
C12 C11 C16 116.3(2)
C12 C11 N1 120.5(2)
C16 C11 N1 123.0(2)
C13 C12 C11 122.2(2)
C13 C12 Cl1 118.1(2)
C11 C12 Cl1 119.65(17)
C14 C13 C12 119.4(3)
C14 C13 H13 120.3
C12 C13 H13 120.3
C15 C14 C13 120.5(2)
C15 C14 H14 119.8
C13 C14 H14 119.8
C14 C15 C16 119.8(3)
C14 C15 H15 120.1
C16 C15 H15 120.1
C15 C16 C11 121.8(2)
C15 C16 Cl2 118.6(2)
C11 C16 Cl2 119.55(19)

loop_
_geom_bond_atom_site_label_1
_geom_bond_atom_site_label_2
_geom_bond_distance
Cl1 C12 1.735(2)
Cl2 C16 1.736(3)
Cl3 C8 1.742(3)
N1 N2 1.266(3)
N1 C11 1.434(3)
N2 C1 1.355(3)
N3 O1 1.226(3)
N3 O2 1.250(2)
N3 C1 1.413(3)
N4 C2 1.338(3)
N4 C5 1.453(3)
N4 C4 1.467(3)
N5 C2 1.317(3)
N5 C3 1.453(3)
N5 H5 0.806(17)
N6 C8 1.315(3)
N6 C7 1.340(3)
C1 C2 1.438(3)
C3 C4 1.499(4)
C3 H3A 0.9700
C3 H3B 0.9700
C4 H4A 0.9700
C4 H4B 0.9700
C5 C6 1.504(3)
C5 H5A 0.9700
C5 H5B 0.9700
C6 C7 1.372(3)
C6 C10 1.392(3)
C7 H7 0.9300
C8 C9 1.364(4)
C9 C10 1.355(4)
C9 H9 0.9300
C10 H10 0.9300
C11 C12 1.387(3)
C11 C16 1.399(4)
C12 C13 1.378(3)
C13 C14 1.371(4)
C13 H13 0.9300
C14 C15 1.362(4)
C14 H14 0.9300
C15 C16 1.376(4)
C15 H15 0.9300

loop_
_geom_hbond_atom_site_label_D
_geom_hbond_atom_site_label_H
_geom_hbond_atom_site_label_A
_geom_hbond_distance_DH
_geom_hbond_distance_HA
_geom_hbond_distance_DA
_geom_hbond_angle_DHA
_geom_hbond_site_symmetry_A
N5 H5 Cl1 0.806(17) 2.92(3) 3.334(2) 115(3) 3_566
N5 H5 O2 0.806(17) 1.97(2) 2.616(3) 136(3) .

loop_
_geom_torsion_atom_site_label_1
_geom_torsion_atom_site_label_2
_geom_torsion_atom_site_label_3
_geom_torsion_atom_site_label_4
_geom_torsion
C11 N1 N2 C1 -177.4(2)
N1 N2 C1 N3 -4.5(3)
N1 N2 C1 C2 167.4(2)
O1 N3 C1 N2 -18.2(3)
O2 N3 C1 N2 161.3(2)
O1 N3 C1 C2 170.2(2)
O2 N3 C1 C2 -10.3(3)
C3 N5 C2 N4 -1.8(3)
C3 N5 C2 C1 174.5(2)
C5 N4 C2 N5 -162.0(2)
C4 N4 C2 N5 -2.2(3)
C5 N4 C2 C1 21.6(4)
C4 N4 C2 C1 -178.5(2)
N2 C1 C2 N5 -158.4(2)
N3 C1 C2 N5 14.0(4)
N2 C1 C2 N4 17.4(3)
N3 C1 C2 N4 -170.2(2)
C2 N5 C3 C4 4.8(3)
C2 N4 C4 C3 5.0(3)
C5 N4 C4 C3 166.7(2)
N5 C3 C4 N4 -5.5(3)
C2 N4 C5 C6 -102.5(3)
C4 N4 C5 C6 99.3(3)
N4 C5 C6 C7 9.8(4)
N4 C5 C6 C10 -171.5(2)
C8 N6 C7 C6 0.0(4)
C10 C6 C7 N6 -0.4(4)
C5 C6 C7 N6 178.4(2)
C7 N6 C8 C9 0.6(4)
C7 N6 C8 Cl3 -180.0(2)
N6 C8 C9 C10 -0.9(4)
Cl3 C8 C9 C10 179.7(2)
C8 C9 C10 C6 0.5(4)
C7 C6 C10 C9 0.0(4)
C5 C6 C10 C9 -178.8(2)
N2 N1 C11 C12 114.6(2)
N2 N1 C11 C16 -70.1(3)
C16 C11 C12 C13 0.7(4)
N1 C11 C12 C13 176.2(2)
C16 C11 C12 Cl1 178.43(18)
N1 C11 C12 Cl1 -6.0(3)
C11 C12 C13 C14 -1.1(4)
Cl1 C12 C13 C14 -178.9(2)
C12 C13 C14 C15 0.8(4)
C13 C14 C15 C16 -0.1(4)
C14 C15 C16 C11 -0.3(4)
C14 C15 C16 Cl2 -179.2(2)
C12 C11 C16 C15 0.0(4)
N1 C11 C16 C15 -175.4(2)
C12 C11 C16 Cl2 178.92(18)
N1 C11 C16 Cl2 3.5(3)
